data_2222744
loop_
_publ_author_name
'Guan, Biao'
'Zhang, Chao-Hua'
'Song, Wen-Dong'

_publ_section_title
Poly[pentaaquatetrakis(\m~2~-nicotinato-\k^2^<i>N</i>:<i>O</i>)(perchlorato-\k<i>O</i>)lanthanum(III)disilver(I)]
_journal_coeditor_code HY2200
_journal_issue 8
_journal_name_full 'Acta Crystallographica Section E'
_journal_page_first m896
_journal_page_last m897
_journal_paper_doi 10.1107/S1600536809026130
_journal_volume 65
_journal_year 2009
_chemical_formula_iupac '[Ag2 La (C6 H4 N O2)4 (Cl O4) (H2 O)5]'
_chemical_formula_moiety 'C24 H26 Ag2 Cl La N4 O17'
_chemical_formula_sum 'C24 H26 Ag2 Cl La N4 O17'
_chemical_formula_weight 1032.59
_chemical_name_systematic
;
Poly[pentaaquatetrakis(\m~2~-nicotinato-\k^2^<i>N</i>:<i>O</i>)(perchlorato-
\k<i>O</i>)lanthanum(III)disilver(I)]
;
_space_group_IT_number 64
_symmetry_cell_setting orthorhombic
_symmetry_space_group_name_Hall '-C 2ac 2'
_symmetry_space_group_name_H-M 'C m c a'
_atom_sites_solution_hydrogens geom
_atom_sites_solution_primary direct
_atom_sites_solution_secondary difmap
_audit_creation_method SHELXL-97
_cell_angle_alpha 90.00
_cell_angle_beta 90.00
_cell_angle_gamma 90.00
_cell_formula_units_Z 8
_cell_length_a 35.140(5)
_cell_length_b 12.3371(16)
_cell_length_c 15.046(2)
_cell_measurement_reflns_used 3600
_cell_measurement_temperature 298(2)
_cell_measurement_theta_max 28
_cell_measurement_theta_min 1.36
_cell_volume 6522.8(15)
_computing_cell_refinement 'SAINT (Bruker, 2007)'
_computing_data_collection 'APEX2 (Bruker, 2007)'
_computing_data_reduction 'SAINT (Bruker, 2007)'
_computing_molecular_graphics 'SHELXTL (Sheldrick, 2008) and DIAMOND (Brandenburg, 1999)'
_computing_publication_material 'SHELXTL (Sheldrick, 2008)'
_computing_structure_refinement 'SHELXL97 (Sheldrick, 2008)'
_computing_structure_solution 'SHELXS97 (Sheldrick, 2008)'
_diffrn_ambient_temperature 298(2)
_diffrn_measured_fraction_theta_full 0.999
_diffrn_measured_fraction_theta_max 0.999
_diffrn_measurement_device_type 'Bruker APEXII CCD'
_diffrn_measurement_method '\f and \w'
_diffrn_radiation_monochromator graphite
_diffrn_radiation_source 'fine-focus sealed tube'
_diffrn_radiation_type MoK\a
_diffrn_radiation_wavelength 0.71073
_diffrn_reflns_av_R_equivalents 0.0671
_diffrn_reflns_av_sigmaI/netI 0.0485
_diffrn_reflns_limit_h_max 41
_diffrn_reflns_limit_h_min -42
_diffrn_reflns_limit_k_max 11
_diffrn_reflns_limit_k_min -14
_diffrn_reflns_limit_l_max 15
_diffrn_reflns_limit_l_min -18
_diffrn_reflns_number 15911
_diffrn_reflns_theta_full 25.20
_diffrn_reflns_theta_max 25.20
_diffrn_reflns_theta_min 2.21
_diffrn_standards_number 0
_exptl_absorpt_coefficient_mu 2.639
_exptl_absorpt_correction_T_max 0.567
_exptl_absorpt_correction_T_min 0.465
_exptl_absorpt_correction_type multi-scan
_exptl_absorpt_process_details '(SADABS; Sheldrick, 1996)'
_exptl_crystal_colour colorless
_exptl_crystal_density_diffrn 2.103
_exptl_crystal_density_method 'not measured'
_exptl_crystal_description block
_exptl_crystal_F_000 4016
_exptl_crystal_size_max 0.30
_exptl_crystal_size_mid 0.25
_exptl_crystal_size_min 0.22
_refine_diff_density_max 1.900
_refine_diff_density_min -0.965
_refine_ls_extinction_method none
_refine_ls_goodness_of_fit_ref 1.946
_refine_ls_hydrogen_treatment constr
_refine_ls_matrix_type full
_refine_ls_number_parameters 212
_refine_ls_number_reflns 2999
_refine_ls_number_restraints 48
_refine_ls_restrained_S_all 1.952
_refine_ls_R_factor_all 0.0714
_refine_ls_R_factor_gt 0.0488
_refine_ls_shift/su_max 0.008
_refine_ls_shift/su_mean 0.001
_refine_ls_structure_factor_coef Fsqd
_refine_ls_weighting_details 'calc w=1/[\s^2^(Fo^2^)] where P=(Fo^2^+2Fc^2^)/3'
_refine_ls_weighting_scheme calc
_refine_ls_wR_factor_gt 0.0867
_refine_ls_wR_factor_ref 0.0896
_reflns_number_gt 2251
_reflns_number_total 2999
_reflns_threshold_expression I>2\s(I)
_cod_data_source_file hy2200.cif
_cod_data_source_block I
_cod_depositor_comments
;
The following automatic conversions were performed:
'_symmetry_cell_setting' value 'Orthorhombic' changed to 'orthorhombic'
according to '/home/saulius/struct/CIF-dictionaries/cif_core.dic'
dictionary named 'cif_core.dic' version 2.4.1 from 2010-06-29.

Automatic conversion script
Id: cif_fix_enum 1527 2010-12-29 10:47:43Z saulius 

The following automatic conversions were performed:

'_symmetry_cell_setting' value 'Orthorhombic' changed to
'orthorhombic' according to
/home/saulius/struct/CIF-dictionaries/cif_core.dic dictionary named
'cif_core.dic' version 2.4.1 from 2010-06-29.

Automatic conversion script
Id: cif_fix_values 1715 2011-07-08 13:25:40Z adriana 
;
_cod_original_sg_symbol_Hall '-C 2bc 2'
_cod_database_code 2222744
_cod_database_fobs_code 2222744

loop_
_symmetry_equiv_pos_as_xyz
'x, y, z'
'-x, -y+1/2, z+1/2'
'-x, y+1/2, -z+1/2'
'x, -y, -z'
'x+1/2, y+1/2, z'
'-x+1/2, -y+1, z+1/2'
'-x+1/2, y+1, -z+1/2'
'x+1/2, -y+1/2, -z'
'-x, -y, -z'
'x, y-1/2, -z-1/2'
'x, -y-1/2, z-1/2'
'-x, y, z'
'-x+1/2, -y+1/2, -z'
'x+1/2, y, -z-1/2'
'x+1/2, -y, z-1/2'
'-x+1/2, y+1/2, z'

loop_
_atom_site_type_symbol
_atom_site_label
_atom_site_fract_x
_atom_site_fract_y
_atom_site_fract_z
_atom_site_U_iso_or_equiv
_atom_site_adp_type
_atom_site_calc_flag
_atom_site_refinement_flags
_atom_site_occupancy
_atom_site_disorder_assembly
_atom_site_disorder_group
La La1 0.2500 1.08273(5) 0.2500 0.02358(16) Uani d S 1 . .
Ag Ag1 0.389767(18) 0.60965(6) 0.56481(4) 0.0465(2) Uani d . 1 . .
C C1 0.3039(2) 0.9196(6) 0.3991(4) 0.0299(18) Uani d . 1 . .
C C2 0.34312(19) 0.8866(6) 0.4214(5) 0.0318(18) Uani d . 1 . .
C C3 0.3495(2) 0.7964(6) 0.4729(4) 0.0331(19) Uani d . 1 . .
H H3 0.3287 0.7591 0.4956 0.040 Uiso calc R 1 . .
C C4 0.4138(2) 0.8140(8) 0.4627(5) 0.053(3) Uani d . 1 . .
H H4 0.4380 0.7896 0.4770 0.064 Uiso calc R 1 . .
C C5 0.4097(2) 0.9060(8) 0.4114(7) 0.071(3) Uani d . 1 . .
H H5 0.4311 0.9430 0.3913 0.085 Uiso calc R 1 . .
C C6 0.3744(2) 0.9422(7) 0.3905(5) 0.048(2) Uani d . 1 . .
H H6 0.3714 1.0039 0.3557 0.057 Uiso calc R 1 . .
C C7 0.4322(2) 0.4349(7) 0.6693(6) 0.054(3) Uani d . 1 . .
H H7 0.4534 0.4729 0.6489 0.065 Uiso calc R 1 . .
C C8 0.3685(2) 0.4135(6) 0.6768(5) 0.0313(18) Uani d . 1 . .
H H8 0.3444 0.4376 0.6605 0.038 Uiso calc R 1 . .
C C9 0.37074(19) 0.3248(6) 0.7314(4) 0.0288(18) Uani d . 1 . .
C C10 0.4064(2) 0.2925(7) 0.7546(6) 0.060(3) Uani d . 1 . .
H H10 0.4098 0.2331 0.7919 0.072 Uiso calc R 1 . .
C C11 0.4374(2) 0.3480(8) 0.7226(7) 0.078(4) Uani d . 1 . .
H H11 0.4619 0.3257 0.7375 0.094 Uiso calc R 1 . .
C C12 0.3359(2) 0.2677(6) 0.7620(5) 0.0292(17) Uani d . 1 . .
N N1 0.38410(17) 0.7606(5) 0.4913(4) 0.0369(16) Uani d . 1 . .
N N2 0.39810(17) 0.4670(5) 0.6458(4) 0.0375(16) Uani d . 1 . .
O O1 0.30034(13) 0.9960(4) 0.3448(3) 0.0366(13) Uani d . 1 . .
O O2 0.27688(13) 0.8707(4) 0.4351(3) 0.0331(13) Uani d . 1 . .
O O3 0.30462(12) 0.3020(4) 0.7338(3) 0.0328(12) Uani d . 1 . .
O O4 0.33989(13) 0.1890(5) 0.8112(3) 0.0432(15) Uani d . 1 . .
O O1W 0.28251(13) 0.9406(4) 0.1593(3) 0.0373(14) Uani d . 1 . .
H H1W 0.2679 0.9115 0.1204 0.056 Uiso d R 1 . .
H H2W 0.2983 0.8959 0.1795 0.056 Uiso d R 1 . .
O O2W 0.24825(13) 1.1647(4) 0.4015(3) 0.0478(14) Uani d . 1 . .
H H3W 0.2385 1.2269 0.4029 0.072 Uiso d R 1 . .
H H4W 0.2620 1.1535 0.4461 0.072 Uiso d R 1 . .
O O3W 0.32305(14) 0.5000 0.5000 0.074(3) Uani d SDU 1 . .
H H5W 0.3086 0.5297 0.5356 0.111 Uiso d RD 1 . .
Cl Cl1 0.5030(4) 0.6862(4) 0.5923(4) 0.0816(15) Uani d PRDU 0.50 A -1
O O5 0.5071(4) 0.8007(6) 0.5862(9) 0.118(3) Uani d PRDU 0.50 A -1
O O6 0.4640(3) 0.6544(14) 0.5835(10) 0.118(3) Uani d PRDU 0.50 A -1
O O7 0.5133(4) 0.6545(12) 0.6849(7) 0.118(3) Uani d PRDU 0.50 A -1
O O8 0.5275(4) 0.6292(12) 0.5351(9) 0.118(3) Uani d PRDU 0.50 A -1

loop_
_atom_site_aniso_label
_atom_site_aniso_U_11
_atom_site_aniso_U_22
_atom_site_aniso_U_33
_atom_site_aniso_U_12
_atom_site_aniso_U_13
_atom_site_aniso_U_23
La1 0.0267(3) 0.0230(3) 0.0210(3) 0.000 -0.0014(3) 0.000
Ag1 0.0542(4) 0.0386(4) 0.0466(4) 0.0050(4) -0.0029(3) 0.0150(3)
C1 0.043(4) 0.027(5) 0.020(4) 0.006(4) -0.007(4) -0.007(3)
C2 0.034(4) 0.032(5) 0.028(4) -0.004(4) -0.004(4) -0.004(4)
C3 0.032(4) 0.036(5) 0.030(4) 0.005(4) 0.000(4) 0.010(4)
C4 0.038(5) 0.061(8) 0.060(6) -0.003(5) -0.004(4) 0.024(5)
C5 0.033(5) 0.075(9) 0.105(9) -0.004(5) -0.001(5) 0.049(7)
C6 0.044(5) 0.052(7) 0.047(5) -0.006(4) -0.011(4) 0.029(4)
C7 0.033(5) 0.051(7) 0.078(7) -0.004(4) -0.002(5) 0.026(5)
C8 0.029(4) 0.037(5) 0.028(4) 0.002(4) -0.001(3) -0.004(4)
C9 0.033(4) 0.028(5) 0.025(5) 0.003(4) -0.006(3) -0.001(4)
C10 0.039(5) 0.055(6) 0.087(7) -0.002(4) -0.007(5) 0.040(6)
C11 0.027(5) 0.069(8) 0.139(10) -0.003(5) -0.007(5) 0.059(7)
C12 0.035(4) 0.025(5) 0.027(5) -0.003(3) 0.004(4) -0.010(4)
N1 0.037(4) 0.037(5) 0.037(4) 0.002(4) -0.004(3) 0.011(3)
N2 0.040(4) 0.033(4) 0.040(4) 0.004(3) 0.004(3) 0.008(3)
O1 0.041(3) 0.031(4) 0.038(3) 0.006(2) -0.005(3) 0.013(3)
O2 0.037(3) 0.036(4) 0.027(3) -0.002(2) 0.001(2) 0.005(2)
O3 0.027(3) 0.033(3) 0.038(3) 0.007(2) -0.004(2) -0.002(2)
O4 0.037(3) 0.038(4) 0.054(4) -0.004(3) -0.007(3) 0.021(3)
O1W 0.039(3) 0.034(4) 0.039(3) 0.007(2) -0.010(2) -0.009(2)
O2W 0.073(3) 0.046(4) 0.025(3) 0.026(3) -0.017(3) -0.009(2)
O3W 0.050(5) 0.123(10) 0.048(6) 0.000 0.000 -0.011(5)
Cl1 0.044(3) 0.069(3) 0.132(4) 0.015(5) 0.044(5) 0.014(3)
O5 0.075(5) 0.108(7) 0.172(8) 0.003(5) 0.005(5) 0.035(6)
O6 0.075(5) 0.108(7) 0.172(8) 0.003(5) 0.005(5) 0.035(6)
O7 0.075(5) 0.108(7) 0.172(8) 0.003(5) 0.005(5) 0.035(6)
O8 0.075(5) 0.108(7) 0.172(8) 0.003(5) 0.005(5) 0.035(6)

loop_
_atom_type_symbol
_atom_type_description
_atom_type_scat_dispersion_real
_atom_type_scat_dispersion_imag
_atom_type_scat_source
C C 0.0033 0.0016 'International Tables Vol C Tables 4.2.6.8 and 6.1.1.4'
H H 0.0000 0.0000 'International Tables Vol C Tables 4.2.6.8 and 6.1.1.4'
N N 0.0061 0.0033 'International Tables Vol C Tables 4.2.6.8 and 6.1.1.4'
O O 0.0106 0.0060 'International Tables Vol C Tables 4.2.6.8 and 6.1.1.4'
Cl Cl 0.1484 0.1585 'International Tables Vol C Tables 4.2.6.8 and 6.1.1.4'
Ag Ag -0.8971 1.1015 'International Tables Vol C Tables 4.2.6.8 and 6.1.1.4'
La La -0.2871 2.4523 'International Tables Vol C Tables 4.2.6.8 and 6.1.1.4'

loop_
_geom_angle_atom_site_label_1
_geom_angle_atom_site_label_2
_geom_angle_atom_site_label_3
_geom_angle_site_symmetry_1
_geom_angle_site_symmetry_3
_geom_angle
_geom_angle_publ_flag
O3 La1 O3 13_566 11_575 107.4(2) ?
O3 La1 O2W 13_566 7_545 82.65(16) ?
O3 La1 O2W 11_575 7_545 69.35(15) ?
O3 La1 O2W 13_566 . 69.35(15) ?
O3 La1 O2W 11_575 . 82.65(16) ?
O2W La1 O2W 7_545 . 132.1(2) ?
O3 La1 O1W 13_566 . 146.78(15) ?
O3 La1 O1W 11_575 . 89.71(15) ?
O2W La1 O1W 7_545 . 76.96(16) ?
O2W La1 O1W . . 142.66(15) ?
O3 La1 O1W 13_566 7_545 89.71(15) ?
O3 La1 O1W 11_575 7_545 146.78(15) ?
O2W La1 O1W 7_545 7_545 142.66(15) ?
O2W La1 O1W . 7_545 76.96(16) ?
O1W La1 O1W . 7_545 90.8(2) ?
O3 La1 O1 13_566 7_545 75.34(16) ?
O3 La1 O1 11_575 7_545 139.26(15) ?
O2W La1 O1 7_545 7_545 70.81(16) ?
O2W La1 O1 . 7_545 132.40(16) ?
O1W La1 O1 . 7_545 73.32(16) ?
O1W La1 O1 7_545 7_545 71.89(16) ?
O3 La1 O1 13_566 . 139.26(15) ?
O3 La1 O1 11_575 . 75.34(16) ?
O2W La1 O1 7_545 . 132.40(16) ?
O2W La1 O1 . . 70.81(16) ?
O1W La1 O1 . . 71.89(16) ?
O1W La1 O1 7_545 . 73.32(16) ?
O1 La1 O1 7_545 . 129.6(2) ?
N2 Ag1 N1 . . 175.3(2) ?
N2 Ag1 Ag1 . 4_566 70.66(16) ?
N1 Ag1 Ag1 . 4_566 113.42(17) ?
O6 Ag1 N2 . . 88.67(6) ?
O6 Ag1 N1 . . 88.06(7) ?
O3W Ag1 N1 . . 98.95(17) ?
O3W Ag1 N2 . . 85.33(16) ?
O3W Ag1 O6 . . 157.70(7) ?
O1 C1 O2 . . 124.7(7) ?
O1 C1 C2 . . 116.7(7) ?
O2 C1 C2 . . 118.6(7) ?
C6 C2 C3 . . 117.6(7) ?
C6 C2 C1 . . 122.1(7) ?
C3 C2 C1 . . 120.3(7) ?
N1 C3 C2 . . 122.5(7) ?
N1 C3 H3 . . 118.7 ?
C2 C3 H3 . . 118.7 ?
N1 C4 C5 . . 121.1(8) ?
N1 C4 H4 . . 119.5 ?
C5 C4 H4 . . 119.5 ?
C4 C5 C6 . . 119.8(8) ?
C4 C5 H5 . . 120.1 ?
C6 C5 H5 . . 120.1 ?
C2 C6 C5 . . 119.2(8) ?
C2 C6 H6 . . 120.4 ?
C5 C6 H6 . . 120.4 ?
N2 C7 C11 . . 121.5(8) ?
N2 C7 H7 . . 119.2 ?
C11 C7 H7 . . 119.2 ?
N2 C8 C9 . . 124.5(7) ?
N2 C8 H8 . . 117.8 ?
C9 C8 H8 . . 117.8 ?
C10 C9 C8 . . 116.2(7) ?
C10 C9 C12 . . 122.7(7) ?
C8 C9 C12 . . 121.1(6) ?
C9 C10 C11 . . 119.7(8) ?
C9 C10 H10 . . 120.2 ?
C11 C10 H10 . . 120.2 ?
C7 C11 C10 . . 119.7(8) ?
C7 C11 H11 . . 120.1 ?
C10 C11 H11 . . 120.1 ?
O4 C12 O3 . . 124.7(7) ?
O4 C12 C9 . . 117.9(7) ?
O3 C12 C9 . . 117.4(7) ?
C4 N1 C3 . . 119.7(7) ?
C4 N1 Ag1 . . 121.8(5) ?
C3 N1 Ag1 . . 118.5(5) ?
C7 N2 C8 . . 118.4(7) ?
C7 N2 Ag1 . . 121.4(5) ?
C8 N2 Ag1 . . 120.0(5) ?
C1 O1 La1 . . 139.5(5) ?
C12 O3 La1 . 13_566 150.2(5) ?
La1 O1W H1W . . 113.1 ?
La1 O1W H2W . . 124.4 ?
H1W O1W H2W . . 111.6 ?
La1 O2W H3W . . 113.8 ?
La1 O2W H4W . . 130.5 ?
H3W O2W H4W . . 111.4 ?
O8 Cl1 O5 . . 113.3 ?
O8 Cl1 O6 . . 113.1 ?
O5 Cl1 O6 . . 111.3 ?
O8 Cl1 O7 . . 106.8 ?
O5 Cl1 O7 . . 107.2 ?
O6 Cl1 O7 . . 104.5 ?

loop_
_geom_bond_atom_site_label_1
_geom_bond_atom_site_label_2
_geom_bond_site_symmetry_2
_geom_bond_distance
_geom_bond_publ_flag
La1 O1 . 2.511(5) y
La1 O3 11_575 2.401(4) y
La1 O1W . 2.498(5) y
La1 O2W . 2.494(4) y
Ag1 N1 . 2.175(6) y
Ag1 N2 . 2.161(6) y
Ag1 O6 . 2.681(2) y
Ag1 O3W . 2.877(6) y
Ag1 Ag1 4_566 3.3352(14) y
C1 O1 . 1.254(8) ?
C1 O2 . 1.249(8) ?
C1 C2 . 1.475(9) ?
C2 C6 . 1.378(10) ?
C2 C3 . 1.373(10) ?
C3 N1 . 1.324(8) ?
C3 H3 . 0.9300 ?
C4 N1 . 1.306(9) ?
C4 C5 . 1.379(11) ?
C4 H4 . 0.9300 ?
C5 C6 . 1.354(10) ?
C5 H5 . 0.9300 ?
C6 H6 . 0.9300 ?
C7 N2 . 1.312(9) ?
C7 C11 . 1.352(11) ?
C7 H7 . 0.9300 ?
C8 N2 . 1.317(8) ?
C8 C9 . 1.371(10) ?
C8 H8 . 0.9300 ?
C9 C10 . 1.360(9) ?
C9 C12 . 1.484(10) ?
C10 C11 . 1.375(11) ?
C10 H10 . 0.9300 ?
C11 H11 . 0.9300 ?
C12 O4 . 1.230(8) ?
C12 O3 . 1.253(8) ?
O3 La1 13_566 2.401(4) ?
O1W H1W . 0.8564 ?
O1W H2W . 0.8388 ?
O2W H3W . 0.8404 ?
O2W H4W . 0.8395 ?
O3W H5W . 0.8241 ?
Cl1 O8 . 1.4076 ?
Cl1 O5 . 1.4226 ?
Cl1 O6 . 1.4309 ?
Cl1 O7 . 1.4925 ?

loop_
_geom_hbond_atom_site_label_D
_geom_hbond_atom_site_label_H
_geom_hbond_atom_site_label_A
_geom_hbond_site_symmetry_A
_geom_hbond_distance_DH
_geom_hbond_distance_HA
_geom_hbond_distance_DA
_geom_hbond_angle_DHA
_geom_hbond_publ_flag
O1W H1W O2 7_545 0.86 1.85 2.667(6) 159 y
O1W H2W O4 4_566 0.84 1.80 2.611(7) 161 y
O2W H3W O2 16 0.84 1.92 2.738(7) 165 y
O2W H4W O2 4_576 0.84 1.89 2.693(7) 161 y
O3W H5W O1W 11_576 0.82 2.11 2.883(5) 157 y
